data_4317914
loop_
_publ_author_name
'Sudeep Bhattacharyya'
'Suman Mukhopadhyay'
'Satyabrata Samanta'
'Timothy J. R. Weakley'
'Muktimoy Chaudhury'

_publ_contact_author_address
;Department of Chemistry,
University of Oregon,
Eugene, OR 97403-1253
USA
;
_publ_contact_author_email tweakley@oregon.uoregon.edu
_publ_contact_author_fax 01(541)3464643
_publ_contact_author_name 'Dr Timothy J. R. Weakley'
_publ_contact_author_phone 01(541)3464620
_publ_section_title
;
 Synthesis, Characterization, and Reactivity of Mononuclear O,N-Chelated
 Vanadium(IV) and -(III) Complexes of Methyl
 2-Aminocyclopent-1-ene-1-dithiocarboxylate Based Ligand: Reporting an
 Example of Conformational Isomerism in the Solid State
;
_journal_name_full 'Inorganic Chemistry'
_journal_page_first 2433
_journal_page_last 2440
_journal_paper_doi 10.1021/ic0108639
_journal_volume 41
_journal_year 2002
_chemical_formula_moiety 'C32 H38 N4 O3 S4 V '
_chemical_formula_structural 'V O (C16 H19 N2 O S2)2'
_chemical_formula_sum 'C32 H38 N4 O3 S4 V'
_chemical_formula_weight 705.86
_space_group_IT_number 14
_symmetry_cell_setting monoclinic
_symmetry_Int_Tables_number 14
_symmetry_space_group_name_Hall '-P 2yn'
_symmetry_space_group_name_H-M 'P 1 21/n 1'
_cell_angle_alpha 90
_cell_angle_beta 104.31(1)
_cell_angle_gamma 90
_cell_formula_units_Z 2
_cell_length_a 12.041(1)
_cell_length_b 6.398(1)
_cell_length_c 22.586(3)
_cell_measurement_reflns_used 25
_cell_measurement_temperature 295
_cell_measurement_theta_max 13.9
_cell_measurement_theta_min 12.0
_cell_volume 1686.0(4)
_computing_cell_refinement 'CAD4/PC (Enraf-Nonius, 1993)'
_computing_data_collection 'CAD4/PC (Enraf-Nonius, 1993)'
_computing_data_reduction 'TEXSAN (Molecular Structure Corp., 1997)'
_computing_publication_material 'TEXSAN (Molecular Structure Corp., 1997)'
_computing_structure_refinement 'TEXSAN (Molecular Structure Corp., 1997)'
_computing_structure_solution 'TEXSAN (Molecular Structure Corp., 1997)'
_diffrn_ambient_temperature 295
_diffrn_measurement_device_type 'Enraf-Nonius CAD-4 diffractometer'
_diffrn_measurement_method \w
_diffrn_orient_matrix_UB_11 -0.05889
_diffrn_orient_matrix_UB_12 -0.00450
_diffrn_orient_matrix_UB_13 -0.03990
_diffrn_orient_matrix_UB_21 -0.06226
_diffrn_orient_matrix_UB_22 0.00247
_diffrn_orient_matrix_UB_23 0.02222
_diffrn_orient_matrix_UB_31 -0.00070
_diffrn_orient_matrix_UB_32 0.15620
_diffrn_orient_matrix_UB_33 -0.00150
_diffrn_radiation_detector 'scintillation counter'
_diffrn_radiation_monochromator graphite
_diffrn_radiation_source 'sealed X-ray tube'
_diffrn_radiation_type 'Mo K\a'
_diffrn_radiation_wavelength 0.71073
_diffrn_reflns_av_R_equivalents 0.017
_diffrn_reflns_av_sigmaI/netI 0.110
_diffrn_reflns_limit_h_max 14
_diffrn_reflns_limit_h_min 0
_diffrn_reflns_limit_k_max 7
_diffrn_reflns_limit_k_min 0
_diffrn_reflns_limit_l_max 26
_diffrn_reflns_limit_l_min -26
_diffrn_reflns_number 3425
_diffrn_reflns_reduction_process 'Lp corrections applied'
_diffrn_reflns_theta_max 25.0
_diffrn_reflns_theta_min 1.8
_diffrn_standards_decay_% 0.40
_diffrn_standards_interval_count 300
_diffrn_standards_number 3
_exptl_absorpt_coefficient_mu 0.580
_exptl_absorpt_correction_T_max 0.998
_exptl_absorpt_correction_T_min 0.907
_exptl_absorpt_correction_type psi-scan
_exptl_absorpt_process_details 'North,Phillips & Matthews, 1968'
_exptl_crystal_colour green
_exptl_crystal_density_diffrn 1.390
_exptl_crystal_density_meas ?
_exptl_crystal_description lath
_exptl_crystal_F_000 738.00
_exptl_crystal_size_max 0.36
_exptl_crystal_size_mid 0.18
_exptl_crystal_size_min 0.08
_refine_diff_density_max 0.57
_refine_diff_density_min -0.56
_refine_ls_abs_structure_details 'not applicable'
_refine_ls_extinction_coef 0.00
_refine_ls_extinction_method none
_refine_ls_goodness_of_fit_all 1.38
_refine_ls_goodness_of_fit_ref 1.63
_refine_ls_hydrogen_treatment mixed
_refine_ls_matrix_type full
_refine_ls_number_constraints 0
_refine_ls_number_parameters 272
_refine_ls_number_reflns 2965
_refine_ls_number_restraints 0
_refine_ls_R_factor_all 0.083
_refine_ls_R_factor_gt 0.064
_refine_ls_shift/su_max 0.009
_refine_ls_shift/su_mean 0.0010
_refine_ls_structure_factor_coef Fsqd
_refine_ls_weighting_details 'w = 4F~o~^2^/[\s^2^(I) + (0.020I)^2^]'
_refine_ls_weighting_scheme calc
_refine_ls_wR_factor_all 0.106
_refine_ls_wR_factor_ref 0.051
_reflns_number_gt 1681
_reflns_number_total 2965
_reflns_threshold_expression I>1.00\s(I)
_cod_data_source_file ic0108639_3.cif
_cod_data_source_block 1b
_cod_depositor_comments
;
The following automatic conversions were performed:

'_exptl_absorpt_correction_type' tag value 'psi-scans' was replaced
with 'psi-scan' value.

Automatic conversion script
Id: cif_fix_values 1646 2011-03-28 12:23:43Z adriana 

The following automatic conversions were performed:

'_exptl_crystal_density_meas' value 'not measured' was changed to '?'
- the value is perceived as not measured.

Automatic conversion script
Id: cif_fix_values 3008 2015-01-20 13:52:24Z robertas 
;
_cod_original_cell_volume 1686.1(4)
_cod_original_sg_symbol_H-M 'P 21/n '
_cod_original_formula_sum 'C32 H38 N4 O3 S4 V '
_cod_database_code 4317914

loop_
_symmetry_equiv_pos_as_xyz
'   +x,   +y,   +z'
1/2-x,1/2+y,1/2-z
'   -x,   -y,   -z'
1/2+x,1/2-y,1/2+z

loop_
_atom_site_label
_atom_site_fract_x
_atom_site_fract_y
_atom_site_fract_z
_atom_site_U_iso_or_equiv
_atom_site_occupancy
_atom_site_refinement_flags
_atom_site_adp_type
_atom_site_calc_flag
_atom_site_calc_attached_atom
V 0.4711(1) 0.5418(2) 0.49994(8) 0.0529(5) 0.500 . Uani d ?
S(1) 0.89044(8) 0.2201(2) 0.64580(5) 0.0867(4) 1.000 . Uani d ?
S(2) 1.1450(1) 0.1657(3) 0.68359(7) 0.1314(6) 1.000 . Uani d ?
O(1) 0.3734(3) 0.6807(8) 0.5150(2) 0.070(2) 0.500 . Uani d ?
O(2) 0.4667(2) 0.2956(4) 0.5460(1) 0.102(1) 1.000 . Uani d ?
N(1) 0.8568(3) 0.6192(7) 0.5717(2) 0.080(1) 1.000 . Uani d ?
N(2) 0.6169(2) 0.6235(5) 0.5756(1) 0.061(1) 1.000 . Uani d ?
C(1) 1.0914(5) -0.0451(9) 0.7203(3) 0.150(2) 1.000 . Uani d ?
C(2) 1.0222(3) 0.2976(8) 0.6440(2) 0.086(2) 1.000 . Uani d ?
C(3) 1.0470(3) 0.4734(9) 0.6121(2) 0.084(2) 1.000 . Uani d ?
C(4) 1.1679(5) 0.545(2) 0.6096(4) 0.127(3) 1.000 . Uani d ?
C(5) 1.1523(6) 0.724(2) 0.5651(5) 0.149(4) 1.000 . Uani d ?
C(6) 1.0263(5) 0.784(1) 0.5506(3) 0.108(2) 1.000 . Uani d ?
C(7) 0.9699(4) 0.6180(8) 0.5794(2) 0.078(2) 1.000 . Uani d ?
C(8) 0.7754(4) 0.7702(9) 0.5388(2) 0.082(2) 1.000 . Uani d ?
C(9) 0.6816(4) 0.8149(7) 0.5704(2) 0.074(2) 1.000 . Uani d ?
C(10) 0.6340(3) 0.5410(7) 0.6292(2) 0.069(1) 1.000 . Uani d ?
C(11) 0.5848(3) 0.3539(7) 0.6458(2) 0.070(1) 1.000 . Uani d ?
C(12) 0.5027(3) 0.2407(7) 0.6041(2) 0.080(2) 1.000 . Uani d ?
C(13) 0.4570(4) 0.0622(9) 0.6248(3) 0.103(2) 1.000 . Uani d ?
C(14) 0.4941(5) -0.002(1) 0.6840(3) 0.108(2) 1.000 . Uani d ?
C(15) 0.5755(5) 0.107(1) 0.7252(3) 0.122(2) 1.000 . Uani d ?
C(16) 0.6198(4) 0.285(1) 0.7069(2) 0.105(2) 1.000 . Uani d ?
H(1) 0.839(3) 0.513(6) 0.590(1) 0.06(1) 1.000 . Uiso d ?
H(2) 1.0433 -0.1311 0.6903 0.180 1.000 . Uiso c ?
H(3) 1.0485 0.0092 0.7470 0.180 1.000 . Uiso c ?
H(4) 1.1537 -0.1255 0.7431 0.180 1.000 . Uiso c ?
H(5) 1.208(4) 0.585(8) 0.652(2) 0.14(2) 1.000 . Uiso d ?
H(6) 1.205(3) 0.410(7) 0.605(2) 0.10(2) 1.000 . Uiso d ?
H(7) 1.196(4) 0.819(9) 0.589(2) 0.15(3) 1.000 . Uiso d ?
H(8) 1.173(4) 0.674(9) 0.529(2) 0.16(2) 1.000 . Uiso d ?
H(9) 0.994(4) 0.802(7) 0.508(2) 0.12(2) 1.000 . Uiso d ?
H(10) 1.021(3) 0.919(6) 0.567(2) 0.08(1) 1.000 . Uiso d ?
H(11) 0.813(3) 0.901(6) 0.534(2) 0.09(1) 1.000 . Uiso d ?
H(12) 0.744(3) 0.718(6) 0.492(2) 0.09(1) 1.000 . Uiso d ?
H(13) 0.717(3) 0.873(6) 0.613(2) 0.09(1) 1.000 . Uiso d ?
H(14) 0.627(3) 0.915(6) 0.547(2) 0.09(1) 1.000 . Uiso d ?
H(15) 0.689(3) 0.609(6) 0.665(2) 0.09(1) 1.000 . Uiso d ?
H(16) 0.412(3) -0.022(6) 0.592(2) 0.08(1) 1.000 . Uiso d ?
H(17) 0.465(4) -0.127(7) 0.694(2) 0.12(2) 1.000 . Uiso d ?
H(18) 0.595(4) 0.058(8) 0.771(2) 0.17(2) 1.000 . Uiso d ?
H(19) 0.678(4) 0.392(8) 0.736(2) 0.17(2) 1.000 . Uiso d ?

loop_
_atom_site_aniso_label
_atom_site_aniso_U_11
_atom_site_aniso_U_22
_atom_site_aniso_U_33
_atom_site_aniso_U_12
_atom_site_aniso_U_13
_atom_site_aniso_U_23
V 0.053(1) 0.045(1) 0.0576(6) -0.0031(8) 0.0075(9) -0.0006(9)
S(1) 0.0629(6) 0.0771(9) 0.1110(9) -0.0051(6) 0.0043(6) -0.0182(7)
S(2) 0.0667(7) 0.145(1) 0.157(1) 0.0162(9) -0.0196(8) -0.059(1)
O(1) 0.053(3) 0.075(4) 0.082(3) 0.008(3) 0.013(2) -0.014(3)
O(2) 0.108(2) 0.081(2) 0.091(2) -0.042(2) -0.025(2) 0.037(2)
N(1) 0.065(2) 0.054(2) 0.064(2) -0.009(2) 0.016(2) -0.006(2)
N(2) 0.067(2) 0.086(3) 0.083(3) -0.027(2) 0.012(2) -0.006(2)
C(1) 0.139(5) 0.115(5) 0.154(5) 0.039(4) -0.042(4) -0.031(4)
C(2) 0.067(3) 0.091(4) 0.091(3) -0.002(3) 0.001(2) -0.050(3)
C(3) 0.049(2) 0.110(4) 0.091(3) -0.014(3) 0.013(2) -0.053(3)
C(4) 0.067(3) 0.176(8) 0.144(6) -0.026(5) 0.038(4) -0.067(6)
C(5) 0.106(5) 0.186(9) 0.180(8) -0.062(6) 0.082(5) -0.086(8)
C(6) 0.110(4) 0.119(5) 0.103(4) -0.059(4) 0.045(4) -0.038(4)
C(7) 0.069(3) 0.094(4) 0.074(3) -0.036(3) 0.023(2) -0.041(3)
C(8) 0.080(3) 0.077(4) 0.086(3) -0.029(3) 0.015(3) 0.000(3)
C(9) 0.086(3) 0.050(3) 0.081(3) -0.023(3) 0.010(3) -0.007(3)
C(10) 0.060(2) 0.068(3) 0.072(3) -0.003(2) 0.005(2) -0.007(3)
C(11) 0.057(2) 0.077(3) 0.073(3) -0.004(2) 0.009(2) 0.008(3)
C(12) 0.070(3) 0.067(3) 0.094(3) -0.004(2) 0.004(2) 0.031(3)
C(13) 0.094(3) 0.088(4) 0.114(4) -0.017(3) 0.000(3) 0.026(4)
C(14) 0.107(4) 0.091(5) 0.125(5) -0.002(4) 0.028(3) 0.052(4)
C(15) 0.111(4) 0.144(6) 0.104(4) -0.016(4) 0.012(4) 0.047(4)
C(16) 0.097(4) 0.130(5) 0.082(4) -0.013(4) 0.013(3) 0.030(4)

loop_
_atom_type_symbol
_atom_type_oxidation_number
_atom_type_number_in_cell
_atom_type_scat_dispersion_real
_atom_type_scat_dispersion_imag
_atom_type_scat_source
C 0 128 0.002 0.002
;International Tables for Crystallography
(1992, Vol. C, Tables 4.2.6.8 and 6.1.1.1)
;
H 0 152 0.000 0.000
;International Tables for Crystallography
(1992, Vol. C, Table 6.1.1.2)
;
N 0 16 0.004 0.003
;International Tables for Crystallography
(1992, Vol. C, Tables 4.2.6.8 and 6.1.1.1)
;
O 0 12 0.008 0.006
;International Tables for Crystallography
(1992, Vol. C, Tables 4.2.6.8 and 6.1.1.1)
;
S 0 16 0.110 0.124
;International Tables for Crystallography
(1992, Vol. C, Tables 4.2.6.8 and 6.1.1.1)
;
V 0 4 0.267 0.530
;International Tables for Crystallography
(1992, Vol. C, Tables 4.2.6.8 and 6.1.1.1)
;

loop_
_geom_angle_atom_site_label_1
_geom_angle_atom_site_label_2
_geom_angle_atom_site_label_3
_geom_angle
_geom_angle_site_symmetry_1
_geom_angle_site_symmetry_2
_geom_angle_site_symmetry_3
_geom_angle_publ_flag
O(1) V O(2) 103.1(2) . . . yes
O(1) V O(2) 104.1(2) . . 3_666 yes
O(1) V N(2) 101.2(2) . . . yes
O(1) V N(2) 102.1(2) . . 3_666 yes
O(2) V O(2) 152.54(7) . . 3_666 yes
O(2) V N(2) 84.0(1) . . . yes
O(2) V N(2) 87.1(1) . . 3_666 yes
O(2) V N(2) 86.7(1) 3_666 . . yes
O(2) V N(2) 91.3(1) 3_666 . 3_666 yes
N(2) V N(2) 156.41(6) . . 3_666 yes
C(1) S(2) C(2) 104.2(2) . . . yes
V O(2) C(12) 135.9(3) . . . yes
V O(2) C(12) 131.1(3) 3_666 . . yes
C(7) N(1) C(8) 127.9(5) . . . yes
C(7) N(1) H(1) 108(2) . . . no
C(8) N(1) H(1) 124(2) . . . no
V N(2) C(9) 118.3(3) . . . yes
V N(2) C(10) 123.1(3) . . . yes
V N(2) C(9) 122.3(3) 3_666 . . yes
V N(2) C(10) 119.8(3) 3_666 . . yes
C(9) N(2) C(10) 116.8(3) . . . yes
S(2) C(1) H(2) 109.5 . . . no
S(2) C(1) H(3) 109.5 . . . no
S(2) C(1) H(4) 109.5 . . . no
H(2) C(1) H(3) 109.5 . . . no
H(2) C(1) H(4) 109.5 . . . no
H(3) C(1) H(4) 109.5 . . . no
S(1) C(2) S(2) 122.2(3) . . . yes
S(1) C(2) C(3) 124.9(3) . . . yes
S(2) C(2) C(3) 112.9(3) . . . yes
C(2) C(3) C(4) 125.4(6) . . . yes
C(2) C(3) C(7) 127.4(4) . . . yes
C(4) C(3) C(7) 107.2(6) . . . yes
C(3) C(4) C(5) 106.7(6) . . . yes
C(3) C(4) H(5) 106(3) . . . no
C(3) C(4) H(6) 102(3) . . . no
C(5) C(4) H(5) 114(3) . . . no
C(5) C(4) H(6) 125(3) . . . no
H(5) C(4) H(6) 102(4) . . . no
C(4) C(5) C(6) 106.8(6) . . . yes
C(4) C(5) H(7) 99(4) . . . no
C(4) C(5) H(8) 107(4) . . . no
C(6) C(5) H(7) 112(4) . . . no
C(6) C(5) H(8) 111(3) . . . no
H(7) C(5) H(8) 120(5) . . . no
C(5) C(6) C(7) 105.4(6) . . . yes
C(5) C(6) H(9) 112(3) . . . no
C(5) C(6) H(10) 108(2) . . . no
C(7) C(6) H(9) 114(3) . . . no
C(7) C(6) H(10) 113(2) . . . no
H(9) C(6) H(10) 103(4) . . . no
N(2) C(7) C(3) 127.0(4) . . . yes
N(2) C(7) C(6) 120.0(5) . . . yes
C(3) C(7) C(6) 112.9(5) . . . yes
N(1) C(8) C(9) 112.1(4) . . . yes
N(1) C(8) H(11) 111(2) . . . no
N(1) C(8) H(12) 109(2) . . . no
C(9) C(8) H(11) 108(2) . . . no
C(9) C(8) H(12) 113(2) . . . no
H(11) C(8) H(12) 103(3) . . . no
N(2) C(9) C(8) 110.8(4) . . . yes
N(2) C(9) H(13) 109(2) . . . no
N(2) C(9) H(14) 107(2) . . . no
C(8) C(9) H(13) 109(2) . . . no
C(8) C(9) H(14) 111(2) . . . no
H(13) C(9) H(14) 110(3) . . . no
N(2) C(10) C(11) 127.5(4) . . . yes
N(2) C(10) H(15) 120(2) . . . no
C(11) C(10) H(15) 113(2) . . . no
C(10) C(11) C(12) 122.2(4) . . . yes
C(10) C(11) C(16) 118.5(4) . . . yes
C(12) C(11) C(16) 119.3(5) . . . yes
O(2) C(12) C(11) 122.5(4) . . . yes
O(2) C(12) C(13) 119.3(4) . . . yes
C(11) C(12) C(13) 118.2(4) . . . yes
C(12) C(13) C(14) 120.8(5) . . . yes
C(12) C(13) H(16) 113(2) . . . no
C(14) C(13) H(16) 125(2) . . . no
C(13) C(14) C(15) 121.5(6) . . . yes
C(13) C(14) H(17) 116(3) . . . no
C(15) C(14) H(17) 122(3) . . . no
C(14) C(15) C(16) 119.1(6) . . . yes
C(14) C(15) H(18) 118(3) . . . no
C(16) C(15) H(18) 123(3) . . . no
C(11) C(16) C(15) 121.0(5) . . . yes
C(11) C(16) H(19) 113(3) . . . no
C(15) C(16) H(19) 126(3) . . . no

loop_
_geom_bond_atom_site_label_1
_geom_bond_atom_site_label_2
_geom_bond_distance
_geom_bond_site_symmetry_1
_geom_bond_site_symmetry_2
_geom_bond_publ_flag
V O(1) 1.577(4) . . yes
V O(2) 1.896(3) . . yes
V O(2) 1.763(3) . 3_666 yes
V N(2) 2.189(3) . . yes
V N(2) 2.064(3) . 3_666 yes
S(1) C(2) 1.672(4) . . yes
S(2) C(1) 1.785(7) . . yes
S(2) C(2) 1.745(4) . . yes
O(2) C(12) 1.323(4) . . yes
N(1) C(7) 1.330(5) . . yes
N(1) C(8) 1.444(5) . . yes
N(1) H(1) 0.85(3) . . no
N(2) C(9) 1.472(4) . . yes
N(2) C(10) 1.290(4) . . yes
C(1) H(2) 0.95 . . no
C(1) H(3) 0.95 . . no
C(1) H(4) 0.95 . . no
C(2) C(3) 1.408(6) . . yes
C(3) C(4) 1.540(7) . . yes
C(3) C(7) 1.387(6) . . yes
C(4) C(5) 1.50(1) . . yes
C(4) H(5) 1.00(4) . . no
C(4) H(6) 0.99(4) . . no
C(5) C(6) 1.520(9) . . yes
C(5) H(7) 0.90(5) . . no
C(5) H(8) 0.96(5) . . no
C(6) C(7) 1.492(6) . . yes
C(6) H(9) 0.96(4) . . no
C(6) H(10) 0.95(4) . . no
C(8) C(9) 1.504(6) . . yes
C(8) H(11) 0.97(4) . . no
C(8) H(12) 1.08(3) . . no
C(9) H(13) 1.02(4) . . no
C(9) H(14) 0.98(4) . . no
C(10) C(11) 1.426(5) . . yes
C(10) H(15) 1.00(3) . . no
C(11) C(12) 1.389(5) . . yes
C(11) C(16) 1.410(5) . . yes
C(12) C(13) 1.398(6) . . yes
C(13) C(14) 1.363(7) . . yes
C(13) H(16) 0.96(3) . . no
C(14) C(15) 1.362(7) . . yes
C(14) H(17) 0.92(4) . . no
C(15) C(16) 1.365(7) . . yes
C(15) H(18) 1.06(5) . . no
C(16) H(19) 1.08(5) . . no

loop_
_geom_contact_atom_site_label_1
_geom_contact_atom_site_label_2
_geom_contact_distance
_geom_contact_site_symmetry_1
_geom_contact_site_symmetry_2
_geom_contact_publ_flag
O(1) C(5) 3.151(8) . 1_455 no
O(1) C(13) 3.448(7) . 1_565 no
C(1) C(15) 3.43(1) . 2_646 no
C(1) C(16) 3.525(9) . 2_646 no
C(6) C(6) 3.55(1) . 3_776 no
C(9) C(13) 3.603(7) . 1_565 no

loop_
_geom_torsion_atom_site_label_1
_geom_torsion_atom_site_label_2
_geom_torsion_atom_site_label_3
_geom_torsion_atom_site_label_4
_geom_torsion_site_symmetry_1
_geom_torsion_site_symmetry_2
_geom_torsion_site_symmetry_3
_geom_torsion_site_symmetry_4
_geom_torsion
_geom_torsion_publ_flag
V O(2) C(12) C(11) . . . . -17.8(6) no
V O(2) C(12) C(13) . . . . 162.3(3) no
V O(2) C(12) C(11) . 3_666 3_666 3_666 -19.8(6) no
V O(2) C(12) C(13) . 3_666 3_666 3_666 160.1(3) no
V N(2) C(9) C(8) . . . . -87.8(4) no
V N(2) C(10) C(11) . . . . 17.4(6) no
V N(2) C(9) C(8) . 3_666 3_666 3_666 60.7(5) no
V N(2) C(10) C(11) . 3_666 3_666 3_666 10.0(5) no
S(1) C(2) S(2) C(1) . . . . 0.2(3) no
S(1) C(2) C(3) C(4) . . . . -179.5(4) no
S(1) C(2) C(3) C(7) . . . . 3.3(6) no
S(2) C(2) C(3) C(4) . . . . 1.4(6) no
S(2) C(2) C(3) C(7) . . . . -175.8(3) no
O(1) V O(2) C(12) . . . . -77.4(4) no
O(1) V O(2) C(12) . . 3_666 3_666 -76.2(4) no
O(1) V N(2) C(9) . . . . -83.0(3) no
O(1) V N(2) C(10) . . . . 81.4(4) no
O(1) V N(2) C(9) . . 3_666 3_666 -83.1(4) no
O(1) V N(2) C(10) . . 3_666 3_666 84.1(3) no
O(2) V O(2) C(12) . . 3_666 3_666 112.7(4) no
O(2) V N(2) C(9) . . . . 174.8(3) no
O(2) V N(2) C(10) . . . . -20.8(3) no
O(2) V N(2) C(9) . . 3_666 3_666 19.6(3) no
O(2) V N(2) C(10) . . 3_666 3_666 -173.1(3) no
O(2) V O(2) C(12) . 3_666 3_666 3_666 -93.7(4) no
O(2) V N(2) C(9) . 3_666 . . -172.2(3) no
O(2) V N(2) C(10) . 3_666 . . 20.5(3) no
O(2) V N(2) C(9) . 3_666 3_666 3_666 -20.7(3) no
O(2) V N(2) C(10) . 3_666 3_666 3_666 174.9(3) no
O(2) C(12) C(11) C(10) . . . . 1.8(6) no
O(2) C(12) C(11) C(16) . . . . -179.4(4) no
O(2) C(12) C(13) C(14) . . . . 178.4(5) no
N(2) V O(2) C(12) . . . . 22.7(4) no
N(2) V O(2) C(12) . . 3_666 3_666 -176.9(4) no
N(2) V N(1) C(9) . . 3_666 3_666 87.5(4) no
N(2) V N(1) C(10) . . 3_666 3_666 -105.2(4) no
N(2) V O(2) C(12) . 3_666 . . -26.6(4) no
N(2) V O(2) C(12) . 3_666 3_666 3_666 179.2(4) no
N(2) V N(1) C(9) . 3_666 3_666 3_666 -106.3(4) no
N(2) V N(1) C(10) . 3_666 3_666 3_666 89.3(4) no
N(2) C(9) C(8) N(1) . . . . -60.5(5) no
N(2) C(10) C(11) C(12) . . . . -4.4(6) no
N(2) C(10) C(11) C(16) . . . . 176.7(4) no
N(1) C(7) C(3) C(2) . . . . 0.0(7) no
N(1) C(7) C(3) C(4) . . . . -177.6(4) no
N(1) C(7) C(6) C(5) . . . . -176.0(5) no
C(1) S(2) C(2) C(3) . . . . 179.3(3) no
C(2) C(3) C(4) C(5) . . . . 174.0(5) no
C(2) C(3) C(7) C(6) . . . . -179.4(4) no
C(3) C(4) C(5) C(6) . . . . 10.3(8) no
C(3) C(7) N(1) C(8) . . . . 178.8(4) no
C(3) C(7) C(6) C(5) . . . . 3.4(6) no
C(4) C(3) C(7) C(6) . . . . 3.0(5) no
C(4) C(5) C(6) C(7) . . . . -8.5(7) no
C(5) C(4) C(3) C(7) . . . . -8.4(7) no
C(6) C(7) N(1) C(8) . . . . -1.9(6) no
C(7) N(1) C(8) C(9) . . . . -141.6(4) no
C(8) C(9) N(2) C(10) . . . . 106.9(4) no
C(9) N(2) C(10) C(11) . . . . -178.0(4) no
C(10) C(11) C(12) C(13) . . . . -178.3(4) no
C(10) C(11) C(16) C(15) . . . . -180.0(5) no
C(11) C(12) C(13) C(14) . . . . -1.6(7) no
C(11) C(16) C(15) C(14) . . . . -1.8(9) no
C(12) C(11) C(16) C(15) . . . . 1.1(7) no
C(12) C(13) C(14) C(15) . . . . 0.9(9) no
C(13) C(12) C(11) C(16) . . . . 0.6(6) no
C(13) C(14) C(15) C(16) . . . . 0.8(9) no
